data_4328546
loop_
_publ_author_name
'Sheng-Ping Guo'
'Tae-Soo You'
'Svilen Bobev'

_publ_section_title
;
 Closely Related Rare-Earth Metal Germanides RE2Li2Ge3andRE3Li4Ge4 (RE =
 La-Nd, Sm): Synthesis, Crystal Chemistry, and Magnetic Properties
;
_journal_name_full 'Inorganic Chemistry'
_journal_page_first 3119
_journal_page_last 3129
_journal_paper_doi 10.1021/ic202591j
_journal_volume 51
_journal_year 2012
_chemical_formula_moiety 'Ce2 Li2 Ge3'
_chemical_formula_sum 'Ce2 Ge3 Li2'
_chemical_formula_weight 511.89
_chemical_name_systematic
; 
 ? 
;
_space_group_IT_number 63
_symmetry_cell_setting orthorhombic
_symmetry_space_group_name_Hall '-C 2c 2'
_symmetry_space_group_name_H-M 'C m c m'
_atom_sites_solution_primary direct
_atom_sites_solution_secondary difmap
_audit_creation_method SHELXL-97
_cell_angle_alpha 90.00
_cell_angle_beta 90.00
_cell_angle_gamma 90.00
_cell_formula_units_Z 4
_cell_length_a 4.4724(4)
_cell_length_b 18.8254(16)
_cell_length_c 6.9424(6)
_cell_measurement_reflns_used 3992
_cell_measurement_temperature 200(2)
_cell_measurement_theta_max 28.72
_cell_measurement_theta_min 2.16
_cell_volume 584.51(9)
_computing_cell_refinement 'Bruker SMART'
_computing_data_collection 'Bruker SMART'
_computing_data_reduction 'Bruker SAINT'
_computing_molecular_graphics 'Bruker SHELXTL'
_computing_publication_material 'Bruker SHELXTL'
_computing_structure_refinement 'SHELXL-97 (Sheldrick, 1997)'
_computing_structure_solution 'SHELXS-97 (Sheldrick, 1990)'
_diffrn_ambient_temperature 200(2)
_diffrn_measured_fraction_theta_full 1.000
_diffrn_measured_fraction_theta_max 1.000
_diffrn_measurement_device_type 'CCD area detector'
_diffrn_measurement_method 'phi and omega scans'
_diffrn_radiation_monochromator graphite
_diffrn_radiation_source 'fine-focus sealed tube'
_diffrn_radiation_type MoK\a
_diffrn_radiation_wavelength 0.71073
_diffrn_reflns_av_R_equivalents 0.0321
_diffrn_reflns_av_sigmaI/netI 0.0172
_diffrn_reflns_limit_h_max 6
_diffrn_reflns_limit_h_min -6
_diffrn_reflns_limit_k_max 25
_diffrn_reflns_limit_k_min -25
_diffrn_reflns_limit_l_max 9
_diffrn_reflns_limit_l_min -9
_diffrn_reflns_number 3992
_diffrn_reflns_theta_full 28.72
_diffrn_reflns_theta_max 28.72
_diffrn_reflns_theta_min 2.16
_exptl_absorpt_coefficient_mu 30.346
_exptl_absorpt_correction_T_max 0.4837
_exptl_absorpt_correction_T_min 0.2676
_exptl_absorpt_correction_type multi-scan
_exptl_absorpt_process_details
; 
SADABS (Sheldrick, 2003) 
;
_exptl_crystal_colour silver
_exptl_crystal_density_diffrn 5.817
_exptl_crystal_description irregular
_exptl_crystal_F_000 872
_exptl_crystal_size_max 0.059
_exptl_crystal_size_mid 0.031
_exptl_crystal_size_min 0.028
_refine_diff_density_max 0.846
_refine_diff_density_min -1.196
_refine_diff_density_rms 0.299
_refine_ls_extinction_coef 0.00490(15)
_refine_ls_extinction_expression Fc^*^=kFc[1+0.001xFc^2^\l^3^/sin(2\q)]^-1/4^
_refine_ls_extinction_method SHELXL
_refine_ls_goodness_of_fit_ref 1.081
_refine_ls_matrix_type full
_refine_ls_number_parameters 23
_refine_ls_number_reflns 457
_refine_ls_number_restraints 0
_refine_ls_restrained_S_all 1.081
_refine_ls_R_factor_all 0.0171
_refine_ls_R_factor_gt 0.0142
_refine_ls_shift/su_max 0.001
_refine_ls_shift/su_mean 0.000
_refine_ls_structure_factor_coef Fsqd
_refine_ls_weighting_details 'calc w=1/[\s^2^(Fo^2^)+(0.0179P)^2^+0.0000P] where P=(Fo^2^+2Fc^2^)/3'
_refine_ls_weighting_scheme calc
_refine_ls_wR_factor_gt 0.0333
_refine_ls_wR_factor_ref 0.0344
_reflns_number_gt 413
_reflns_number_total 457
_reflns_threshold_expression >2sigma(I)
_cod_data_source_file ic202591j_Ce2Li2Ge3.cif
_cod_data_source_block I
_cod_database_code 4328546

loop_
_symmetry_equiv_pos_as_xyz
'x, y, z'
'-x, -y, z+1/2'
'-x, y, -z+1/2'
'x, -y, -z'
'x+1/2, y+1/2, z'
'-x+1/2, -y+1/2, z+1/2'
'-x+1/2, y+1/2, -z+1/2'
'x+1/2, -y+1/2, -z'
'-x, -y, -z'
'x, y, -z-1/2'
'x, -y, z-1/2'
'-x, y, z'
'-x+1/2, -y+1/2, -z'
'x+1/2, y+1/2, -z-1/2'
'x+1/2, -y+1/2, z-1/2'
'-x+1/2, y+1/2, z'

loop_
_atom_site_label
_atom_site_type_symbol
_atom_site_fract_x
_atom_site_fract_y
_atom_site_fract_z
_atom_site_U_iso_or_equiv
_atom_site_adp_type
_atom_site_occupancy
_atom_site_symmetry_multiplicity
_atom_site_calc_flag
_atom_site_refinement_flags
Ce1 Ce 0.0000 0.448277(18) 0.2500 0.00811(11) Uani 1 4 d S
Ce2 Ce 0.0000 0.658866(19) 0.2500 0.00910(12) Uani 1 4 d S
Ge1 Ge 0.0000 0.06096(2) 0.06890(7) 0.00902(13) Uani 1 2 d S
Ge2 Ge 0.0000 0.28014(4) 0.2500 0.01055(17) Uani 1 4 d S
Li Li 0.0000 0.1900(4) 0.5614(10) 0.0070(14) Uiso 1 2 d S

loop_
_atom_site_aniso_label
_atom_site_aniso_U_11
_atom_site_aniso_U_22
_atom_site_aniso_U_33
_atom_site_aniso_U_23
_atom_site_aniso_U_13
_atom_site_aniso_U_12
Ce1 0.00856(19) 0.0082(2) 0.00758(18) 0.000 0.000 0.000
Ce2 0.00885(19) 0.00778(19) 0.01067(19) 0.000 0.000 0.000
Ge1 0.0104(2) 0.0082(2) 0.0084(2) -0.00043(17) 0.000 0.000
Ge2 0.0095(3) 0.0090(3) 0.0131(3) 0.000 0.000 0.000

loop_
_atom_type_symbol
_atom_type_description
_atom_type_scat_dispersion_real
_atom_type_scat_dispersion_imag
_atom_type_scat_source
Li Li -0.0003 0.0001 'International Tables Vol C Tables 4.2.6.8 and 6.1.1.4'
Ge Ge 0.1547 1.8001 'International Tables Vol C Tables 4.2.6.8 and 6.1.1.4'
Ce Ce -0.2486 2.6331 'International Tables Vol C Tables 4.2.6.8 and 6.1.1.4'

loop_
_geom_angle_atom_site_label_1
_geom_angle_atom_site_label_2
_geom_angle_atom_site_label_3
_geom_angle
_geom_angle_site_symmetry_1
_geom_angle_site_symmetry_3
Ge1 Ce1 Ge1 90.397(14) 13_455 13
Ge1 Ce1 Ge1 173.67(2) 13_455 6
Ge1 Ce1 Ge1 89.254(14) 13 6
Ge1 Ce1 Ge1 89.254(14) 13_455 6_455
Ge1 Ce1 Ge1 173.67(2) 13 6_455
Ge1 Ce1 Ge1 90.397(14) 6 6_455
Ge1 Ce1 Ge2 86.837(11) 13_455 .
Ge1 Ce1 Ge2 86.837(11) 13 .
Ge1 Ce1 Ge2 86.837(11) 6 .
Ge1 Ce1 Ge2 86.837(11) 6_455 .
Ge1 Ce1 Ge1 104.271(9) 13_455 5
Ge1 Ce1 Ge1 45.024(16) 13 5
Ge1 Ce1 Ge1 79.853(10) 6 5
Ge1 Ce1 Ge1 140.999(13) 6_455 5
Ge2 Ce1 Ge1 129.586(8) . 5
Ge1 Ce1 Ge1 45.024(16) 13_455 5_455
Ge1 Ce1 Ge1 104.271(9) 13 5_455
Ge1 Ce1 Ge1 140.999(13) 6 5_455
Ge1 Ce1 Ge1 79.853(10) 6_455 5_455
Ge2 Ce1 Ge1 129.586(8) . 5_455
Ge1 Ce1 Ge1 84.408(14) 5 5_455
Ge1 Ce1 Ge1 141.000(13) 13_455 14_556
Ge1 Ce1 Ge1 79.853(10) 13 14_556
Ge1 Ce1 Ge1 45.023(16) 6 14_556
Ge1 Ce1 Ge1 104.270(9) 6_455 14_556
Ge2 Ce1 Ge1 129.586(8) . 14_556
Ge1 Ce1 Ge1 44.381(16) 5 14_556
Ge1 Ce1 Ge1 100.827(17) 5_455 14_556
Ge1 Ce1 Ge1 79.853(10) 13_455 14_456
Ge1 Ce1 Ge1 141.000(13) 13 14_456
Ge1 Ce1 Ge1 104.270(9) 6 14_456
Ge1 Ce1 Ge1 45.023(16) 6_455 14_456
Ge2 Ce1 Ge1 129.586(8) . 14_456
Ge1 Ce1 Ge1 100.827(17) 5 14_456
Ge1 Ce1 Ge1 44.381(16) 5_455 14_456
Ge1 Ce1 Ge1 84.408(14) 14_556 14_456
Ge1 Ce1 Li 43.82(10) 13_455 6_454
Ge1 Ce1 Li 98.19(8) 13 6_454
Ge1 Ce1 Li 130.04(10) 6 6_454
Ge1 Ce1 Li 77.25(9) 6_455 6_454
Ge2 Ce1 Li 44.87(9) . 6_454
Ge1 Ce1 Li 136.55(10) 5 6_454
Ge1 Ce1 Li 84.72(9) 5_455 6_454
Ge1 Ce1 Li 174.41(8) 14_556 6_454
Ge1 Ce1 Li 100.21(7) 14_456 6_454
Ge1 Ce1 Li 98.19(8) 13_455 6_554
Ge1 Ce1 Li 43.82(10) 13 6_554
Ge1 Ce1 Li 77.25(9) 6 6_554
Ge1 Ce1 Li 130.04(10) 6_455 6_554
Ge2 Ce1 Li 44.87(9) . 6_554
Ge1 Ce1 Li 84.72(9) 5 6_554
Ge1 Ce1 Li 136.55(10) 5_455 6_554
Ge1 Ce1 Li 100.21(7) 14_556 6_554
Ge1 Ce1 Li 174.41(8) 14_456 6_554
Li Ce1 Li 75.01(14) 6_454 6_554
Ge1 Ce1 Li 77.25(9) 13_455 13_456
Ge1 Ce1 Li 130.04(10) 13 13_456
Ge1 Ce1 Li 98.19(8) 6 13_456
Ge1 Ce1 Li 43.82(10) 6_455 13_456
Ge2 Ce1 Li 44.87(9) . 13_456
Ge1 Ce1 Li 174.41(8) 5 13_456
Ge1 Ce1 Li 100.21(7) 5_455 13_456
Ge1 Ce1 Li 136.55(10) 14_556 13_456
Ge1 Ce1 Li 84.72(9) 14_456 13_456
Li Ce1 Li 41.8(2) 6_454 13_456
Li Ce1 Li 89.75(18) 6_554 13_456
Li Ce2 Li 49.4(3) 2_564 9_566
Li Ce2 Ge1 111.32(8) 2_564 5_455
Li Ce2 Ge1 134.14(2) 9_566 5_455
Li Ce2 Ge1 111.32(8) 2_564 5
Li Ce2 Ge1 134.14(2) 9_566 5
Ge1 Ce2 Ge1 90.130(15) 5_455 5
Li Ce2 Ge1 134.14(2) 2_564 14_456
Li Ce2 Ge1 111.32(8) 9_566 14_456
Ge1 Ce2 Ge1 46.907(17) 5_455 14_456
Ge1 Ce2 Ge1 108.608(18) 5 14_456
Li Ce2 Ge1 134.14(2) 2_564 14_556
Li Ce2 Ge1 111.32(8) 9_566 14_556
Ge1 Ce2 Ge1 108.608(18) 5_455 14_556
Ge1 Ce2 Ge1 46.907(17) 5 14_556
Ge1 Ce2 Ge1 90.130(15) 14_456 14_556
Li Ce2 Li 63.02(16) 2_564 14_456
Li Ce2 Li 96.74(9) 9_566 14_456
Ge1 Ce2 Li 48.39(12) 5_455 14_456
Ge1 Ce2 Li 109.65(11) 5 14_456
Ge1 Ce2 Li 83.09(10) 14_456 14_456
Ge1 Ce2 Li 151.65(13) 14_556 14_456
Li Ce2 Li 63.02(16) 2_564 14_556
Li Ce2 Li 96.74(9) 9_566 14_556
Ge1 Ce2 Li 109.65(11) 5_455 14_556
Ge1 Ce2 Li 48.39(12) 5 14_556
Ge1 Ce2 Li 151.65(13) 14_456 14_556
Ge1 Ce2 Li 83.09(10) 14_556 14_556
Li Ce2 Li 89.91(18) 14_456 14_556
Li Ce2 Li 96.74(9) 2_564 5
Li Ce2 Li 63.02(16) 9_566 5
Ge1 Ce2 Li 151.65(13) 5_455 5
Ge1 Ce2 Li 83.09(10) 5 5
Ge1 Ce2 Li 109.65(11) 14_456 5
Ge1 Ce2 Li 48.39(12) 14_556 5
Li Ce2 Li 158.7(3) 14_456 5
Li Ce2 Li 86.16(19) 14_556 5
Li Ce2 Li 96.74(9) 2_564 5_455
Li Ce2 Li 63.02(16) 9_566 5_455
Ge1 Ce2 Li 83.09(10) 5_455 5_455
Ge1 Ce2 Li 151.65(13) 5 5_455
Ge1 Ce2 Li 48.39(12) 14_456 5_455
Ge1 Ce2 Li 109.65(11) 14_556 5_455
Li Ce2 Li 86.16(19) 14_456 5_455
Li Ce2 Li 158.7(3) 14_556 5_455
Li Ce2 Li 89.91(18) 5 5_455
Li Ce2 Ge2 49.54(5) 2_564 5
Li Ce2 Ge2 49.54(5) 9_566 5
Ge1 Ce2 Ge2 155.811(10) 5_455 5
Ge1 Ce2 Ge2 85.498(12) 5 5
Ge1 Ce2 Ge2 155.810(10) 14_456 5
Ge1 Ce2 Ge2 85.497(12) 14_556 5
Li Ce2 Ge2 111.23(11) 14_456 5
Li Ce2 Ge2 51.20(12) 14_556 5
Li Ce2 Ge2 51.20(12) 5 5
Li Ce2 Ge2 111.23(11) 5_455 5
Li Ce2 Ge2 49.54(5) 2_564 5_455
Li Ce2 Ge2 49.54(5) 9_566 5_455
Ge1 Ce2 Ge2 85.498(12) 5_455 5_455
Ge1 Ce2 Ge2 155.811(10) 5 5_455
Ge1 Ce2 Ge2 85.497(12) 14_456 5_455
Ge1 Ce2 Ge2 155.810(10) 14_556 5_455
Li Ce2 Ge2 51.20(12) 14_456 5_455
Li Ce2 Ge2 111.23(11) 14_556 5_455
Li Ce2 Ge2 111.23(11) 5 5_455
Li Ce2 Ge2 51.20(12) 5_455 5_455
Ge2 Ce2 Ge2 88.81(2) 5 5_455
Ge1 Ge1 Ge1 112.63(2) 9 10_556
Ge1 Ge1 Li 136.95(16) 9 10_556
Ge1 Ge1 Li 110.42(15) 10_556 10_556
Ge1 Ge1 Ce1 71.263(17) 9 13_455
Ge1 Ge1 Ce1 134.627(7) 10_556 13_455
Li Ge1 Ce1 78.85(11) 10_556 13_455
Ge1 Ge1 Ce1 71.263(16) 9 13
Ge1 Ge1 Ce1 134.627(7) 10_556 13
Li Ge1 Ce1 78.85(11) 10_556 13
Ce1 Ge1 Ce1 90.397(14) 13_455 13
Ge1 Ge1 Ce2 133.765(9) 9 5_545
Ge1 Ge1 Ce2 66.546(9) 10_556 5_545
Li Ge1 Ce2 65.92(10) 10_556 5_545
Ce1 Ge1 Ce2 144.498(18) 13_455 5_545
Ce1 Ge1 Ce2 79.018(8) 13 5_545
Ge1 Ge1 Ce2 133.765(10) 9 5_445
Ge1 Ge1 Ce2 66.546(9) 10_556 5_445
Li Ge1 Ce2 65.92(10) 10_556 5_445
Ce1 Ge1 Ce2 79.018(8) 13_455 5_445
Ce1 Ge1 Ce2 144.498(18) 13 5_445
Ce2 Ge1 Ce2 90.130(15) 5_545 5_445
Ge1 Ge1 Ce1 63.713(15) 9 5_445
Ge1 Ge1 Ce1 67.809(8) 10_556 5_445
Li Ge1 Ce1 136.80(3) 10_556 5_445
Ce1 Ge1 Ce1 75.729(9) 13_455 5_445
Ce1 Ge1 Ce1 134.976(16) 13 5_445
Ce2 Ge1 Ce1 134.191(16) 5_545 5_445
Ce2 Ge1 Ce1 75.282(11) 5_445 5_445
Ge1 Ge1 Ce1 63.713(15) 9 5_545
Ge1 Ge1 Ce1 67.809(8) 10_556 5_545
Li Ge1 Ce1 136.80(3) 10_556 5_545
Ce1 Ge1 Ce1 134.976(16) 13_455 5_545
Ce1 Ge1 Ce1 75.729(9) 13 5_545
Ce2 Ge1 Ce1 75.282(11) 5_545 5_545
Ce2 Ge1 Ce1 134.191(16) 5_445 5_545
Ce1 Ge1 Ce1 84.408(14) 5_445 5_545
Li Ge2 Li 115.0(3) 6_454 6_554
Li Ge2 Li 155.5(3) 6_454 13_556
Li Ge2 Li 59.2(3) 6_554 13_556
Li Ge2 Li 59.2(3) 6_454 13_456
Li Ge2 Li 155.5(3) 6_554 13_456
Li Ge2 Li 115.0(3) 13_556 13_456
Li Ge2 Li 75.08(18) 6_454 10_556
Li Ge2 Li 75.08(18) 6_554 10_556
Li Ge2 Li 121.29(11) 13_556 10_556
Li Ge2 Li 121.29(11) 13_456 10_556
Li Ge2 Li 121.29(11) 6_454 .
Li Ge2 Li 121.29(11) 6_554 .
Li Ge2 Li 75.08(18) 13_556 .
Li Ge2 Li 75.08(18) 13_456 .
Li Ge2 Li 103.7(3) 10_556 .
Li Ge2 Ce1 77.76(15) 6_454 .
Li Ge2 Ce1 77.76(15) 6_554 .
Li Ge2 Ce1 77.76(15) 13_556 .
Li Ge2 Ce1 77.76(15) 13_456 .
Li Ge2 Ce1 128.14(15) 10_556 .
Li Ge2 Ce1 128.14(15) . .
Li Ge2 Ce2 63.99(14) 6_454 5_445
Li Ge2 Ce2 137.87(15) 6_554 5_445
Li Ge2 Ce2 137.86(15) 13_556 5_445
Li Ge2 Ce2 63.99(14) 13_456 5_445
Li Ge2 Ce2 63.82(9) 10_556 5_445
Li Ge2 Ce2 63.82(9) . 5_445
Ce1 Ge2 Ce2 135.595(10) . 5_445
Li Ge2 Ce2 137.87(15) 6_454 5_545
Li Ge2 Ce2 63.99(14) 6_554 5_545
Li Ge2 Ce2 63.99(14) 13_556 5_545
Li Ge2 Ce2 137.86(15) 13_456 5_545
Li Ge2 Ce2 63.82(9) 10_556 5_545
Li Ge2 Ce2 63.82(9) . 5_545
Ce1 Ge2 Ce2 135.595(10) . 5_545
Ce2 Ge2 Ce2 88.81(2) 5_445 5_545
Ge1 Li Li 110.42(15) 10_556 10_557
Ge1 Li Ge2 111.78(17) 10_556 13_556
Li Li Ge2 60.41(13) 10_557 13_556
Ge1 Li Ge2 111.78(17) 10_556 13_456
Li Li Ge2 60.41(13) 10_557 13_456
Ge2 Li Ge2 115.0(3) 13_556 13_456
Ge1 Li Ge2 107.7(2) 10_556 .
Li Li Ge2 141.86(15) 10_557 .
Ge2 Li Ge2 104.92(18) 13_556 .
Ge2 Li Ge2 104.92(18) 13_456 .
Ge1 Li Ce2 175.7(3) 10_556 9_566
Li Li Ce2 65.29(13) 10_557 9_566
Ge2 Li Ce2 66.48(14) 13_556 9_566
Ge2 Li Ce2 66.48(14) 13_456 9_566
Ge2 Li Ce2 76.58(17) . 9_566
Ge1 Li Ce2 65.68(13) 10_556 5_445
Li Li Ce2 133.08(9) 10_557 5_445
Ge2 Li Ce2 166.5(2) 13_556 5_445
Ge2 Li Ce2 77.33(4) 13_456 5_445
Ge2 Li Ce2 64.98(13) . 5_445
Ce2 Li Ce2 116.98(16) 9_566 5_445
Ge1 Li Ce2 65.68(13) 10_556 5_545
Li Li Ce2 133.08(10) 10_557 5_545
Ge2 Li Ce2 77.33(4) 13_556 5_545
Ge2 Li Ce2 166.5(2) 13_456 5_545
Ge2 Li Ce2 64.98(13) . 5_545
Ce2 Li Ce2 116.98(16) 9_566 5_545
Ce2 Li Ce2 89.91(18) 5_445 5_545
Ge1 Li Li 123.6(3) 10_556 13_556
Li Li Li 105.0(2) 10_557 13_556
Ge2 Li Li 53.79(10) 13_556 13_556
Ge2 Li Li 123.7(3) 13_456 13_556
Ge2 Li Li 51.13(19) . 13_556
Ce2 Li Li 59.0(2) 9_566 13_556
Ce2 Li Li 115.5(3) 5_445 13_556
Ce2 Li Li 58.01(15) 5_545 13_556
Ge1 Li Li 123.6(3) 10_556 13_456
Li Li Li 105.0(2) 10_557 13_456
Ge2 Li Li 123.7(3) 13_556 13_456
Ge2 Li Li 53.79(10) 13_456 13_456
Ge2 Li Li 51.13(19) . 13_456
Ce2 Li Li 59.0(2) 9_566 13_456
Ce2 Li Li 58.01(15) 5_445 13_456
Ce2 Li Li 115.5(3) 5_545 13_456
Li Li Li 85.6(3) 13_556 13_456
Ge1 Li Ce1 57.34(12) 10_556 13_456
Li Li Ce1 69.11(10) 10_557 13_456
Ge2 Li Ce1 119.2(2) 13_556 13_456
Ge2 Li Ce1 57.37(9) 13_456 13_456
Ge2 Li Ce1 135.90(13) . 13_456
Ce2 Li Ce1 119.65(16) 9_566 13_456
Ce2 Li Ce1 71.47(9) 5_445 13_456
Ce2 Li Ce1 122.9(2) 5_545 13_456
Li Li Ce1 173.0(3) 13_556 13_456
Li Li Ce1 99.51(10) 13_456 13_456
Ge1 Li Ce1 57.34(12) 10_556 13_556
Li Li Ce1 69.11(11) 10_557 13_556
Ge2 Li Ce1 57.37(9) 13_556 13_556
Ge2 Li Ce1 119.2(2) 13_456 13_556
Ge2 Li Ce1 135.90(13) . 13_556
Ce2 Li Ce1 119.65(16) 9_566 13_556
Ce2 Li Ce1 122.9(2) 5_445 13_556
Ce2 Li Ce1 71.47(9) 5_545 13_556
Li Li Ce1 99.51(10) 13_556 13_556
Li Li Ce1 173.0(3) 13_456 13_556
Ce1 Li Ce1 75.01(14) 13_456 13_556

loop_
_geom_bond_atom_site_label_1
_geom_bond_atom_site_label_2
_geom_bond_distance
_geom_bond_site_symmetry_2
Ce1 Ge1 3.1516(4) 13_455
Ce1 Ge1 3.1516(4) 13
Ce1 Ge1 3.1516(4) 6
Ce1 Ge1 3.1516(4) 6_455
Ce1 Ge2 3.1652(8) .
Ce1 Ge1 3.3288(4) 5
Ce1 Ge1 3.3288(4) 5_455
Ce1 Ge1 3.3288(4) 14_556
Ce1 Ge1 3.3288(4) 14_456
Ce1 Li 3.673(6) 6_454
Ce1 Li 3.673(6) 6_554
Ce1 Li 3.673(6) 13_456
Ce2 Li 3.132(7) 2_564
Ce2 Li 3.132(7) 9_566
Ce2 Ge1 3.1589(4) 5_455
Ce2 Ge1 3.1589(4) 5
Ce2 Ge1 3.1589(4) 14_456
Ce2 Ge1 3.1589(4) 14_556
Ce2 Li 3.165(5) 14_456
Ce2 Li 3.165(5) 14_556
Ce2 Li 3.165(5) 5
Ce2 Li 3.165(5) 5_455
Ce2 Ge2 3.1958(6) 5
Ce2 Ge2 3.1958(6) 5_455
Ge1 Ge1 2.4866(9) 9
Ge1 Ge1 2.5145(10) 10_556
Ge1 Li 2.592(7) 10_556
Ge1 Ce1 3.1516(4) 13_455
Ge1 Ce1 3.1516(4) 13
Ge1 Ce2 3.1589(4) 5_545
Ge1 Ce2 3.1589(4) 5_445
Ge1 Ce1 3.3288(4) 5_445
Ge1 Ce1 3.3288(4) 5_545
Ge2 Li 2.652(4) 6_454
Ge2 Li 2.652(4) 6_554
Ge2 Li 2.652(4) 13_556
Ge2 Li 2.652(4) 13_456
Ge2 Li 2.748(7) 10_556
Ge2 Li 2.748(7) .
Ge2 Ce2 3.1958(6) 5_445
Ge2 Ce2 3.1958(6) 5_545
Li Ge1 2.592(7) 10_556
Li Li 2.619(14) 10_557
Li Ge2 2.652(4) 13_556
Li Ge2 2.652(4) 13_456
Li Ce2 3.132(7) 9_566
Li Ce2 3.165(5) 5_445
Li Ce2 3.165(5) 5_545
Li Li 3.291(10) 13_556
Li Li 3.291(10) 13_456
Li Ce1 3.673(6) 13_456
Li Ce1 3.673(6) 13_556
